data_2207944
loop_
_publ_author_name
'Gao, Shan'
'Ng, Seik Weng'

_publ_section_title
;Aqua(3-carboxylatophenoxyacetato-\k<i>O</i>)bis(1,10-phenanthroline-\k^2^<i>N</i>,<i>N</i>')manganese(II)
 tetrahydrate
;
_journal_coeditor_code XU6085
_journal_issue 1
_journal_name_full 'Acta Crystallographica Section E'
_journal_page_first m181
_journal_page_last m182
_journal_paper_doi 10.1107/S1600536805038559
_journal_volume 62
_journal_year 2006
_chemical_formula_iupac '[Mn (C9 H6 O5) (C12 H8 N2)2 (H2 O)], 4H2 O'
_chemical_formula_moiety 'C33 H24 Mn N4 O6, 4H2 O'
_chemical_formula_sum 'C33 H32 Mn N4 O10'
_chemical_formula_weight 699.57
_chemical_name_systematic
;
Aqua(3-carboxylatophenoxyacetato-\kO)bis(1,10-phenanthroline-
\k^2^N,N')manganese(II) tetrahydrate
;
_space_group_IT_number 2
_symmetry_cell_setting triclinic
_symmetry_space_group_name_Hall '-P 1'
_symmetry_space_group_name_H-M 'P -1'
_atom_sites_solution_hydrogens geom
_atom_sites_solution_primary direct
_atom_sites_solution_secondary difmap
_audit_creation_method SHELXL-97
_cell_angle_alpha 110.51(3)
_cell_angle_beta 90.95(3)
_cell_angle_gamma 104.70(3)
_cell_formula_units_Z 2
_cell_length_a 8.123(2)
_cell_length_b 14.134(3)
_cell_length_c 15.655(3)
_cell_measurement_reflns_used 14540
_cell_measurement_temperature 295(2)
_cell_measurement_theta_max 27.5
_cell_measurement_theta_min 3.1
_cell_volume 1617.2(8)
_computing_cell_refinement RAPID-AUTO
_computing_data_collection 'RAPID-AUTO (Rigaku, 1998)'
_computing_data_reduction 'CrystalStructure (Rigaku/MSC, 2002)'
_computing_molecular_graphics 'ORTEPII (Johnson, 1976)'
_computing_publication_material SHELXL97
_computing_structure_refinement 'SHELXL97 (Sheldrick, 1997)'
_computing_structure_solution 'SHELXS97 (Sheldrick, 1997)'
_diffrn_ambient_temperature 295(2)
_diffrn_measured_fraction_theta_full 0.99
_diffrn_measured_fraction_theta_max 0.99
_diffrn_measurement_device_type 'Rigaku R-AXIS RAPID IP'
_diffrn_measurement_method \w
_diffrn_radiation_monochromator graphite
_diffrn_radiation_source 'fine-focus sealed tube'
_diffrn_radiation_type MoK\a
_diffrn_radiation_wavelength 0.71073
_diffrn_reflns_av_R_equivalents 0.041
_diffrn_reflns_av_sigmaI/netI 0.053
_diffrn_reflns_limit_h_max 9
_diffrn_reflns_limit_h_min -8
_diffrn_reflns_limit_k_max 16
_diffrn_reflns_limit_k_min -16
_diffrn_reflns_limit_l_max 18
_diffrn_reflns_limit_l_min -18
_diffrn_reflns_number 12644
_diffrn_reflns_theta_full 25.0
_diffrn_reflns_theta_max 25.0
_diffrn_reflns_theta_min 3.1
_diffrn_standards_decay_% 0
_diffrn_standards_interval_count 0
_diffrn_standards_interval_time 0
_diffrn_standards_number 0
_exptl_absorpt_coefficient_mu 0.473
_exptl_absorpt_correction_T_max 0.911
_exptl_absorpt_correction_T_min 0.629
_exptl_absorpt_correction_type multi-scan
_exptl_absorpt_process_details '(ABSCOR; Higashi, 1995)'
_exptl_crystal_colour Yellow
_exptl_crystal_density_diffrn 1.437
_exptl_crystal_density_method 'not measured'
_exptl_crystal_description Block
_exptl_crystal_F_000 726
_exptl_crystal_size_max 0.38
_exptl_crystal_size_mid 0.26
_exptl_crystal_size_min 0.20
_refine_diff_density_max 0.58
_refine_diff_density_min -0.37
_refine_ls_extinction_method none
_refine_ls_goodness_of_fit_ref 1.022
_refine_ls_hydrogen_treatment constr
_refine_ls_matrix_type full
_refine_ls_number_parameters 470
_refine_ls_number_reflns 5673
_refine_ls_number_restraints 80
_refine_ls_restrained_S_all 1.027
_refine_ls_R_factor_all 0.107
_refine_ls_R_factor_gt 0.066
_refine_ls_shift/su_max 0.001
_refine_ls_shift/su_mean 0.000
_refine_ls_structure_factor_coef Fsqd
_refine_ls_weighting_details 'calc w=1/[\s^2^(Fo^2^)+(0.1002P)^2^+0.5697P] where P=(Fo^2^+2Fc^2^)/3'
_refine_ls_weighting_scheme calc
_refine_ls_wR_factor_gt 0.164
_refine_ls_wR_factor_ref 0.184
_reflns_number_gt 3748
_reflns_number_total 5673
_reflns_threshold_expression I>2\s(I)
_cod_data_source_file xu6085.cif
_cod_data_source_block I
_cod_depositor_comments
;
The following automatic conversions were performed:
'_symmetry_cell_setting' value 'Triclinic' changed to 'triclinic'
according to '/home/saulius/struct/CIF-dictionaries/cif_core.dic'
dictionary named 'cif_core.dic' version 2.4.1 from 2010-06-29.

Automatic conversion script
Id: cif_fix_enum 1527 2010-12-29 10:47:43Z saulius 

The following automatic conversions were performed:

'_symmetry_cell_setting' value 'Triclinic' changed to 'triclinic'
according to /home/saulius/struct/CIF-dictionaries/cif_core.dic
dictionary named 'cif_core.dic' version 2.4.1 from 2010-06-29.

Automatic conversion script
Id: cif_fix_values 1715 2011-07-08 13:25:40Z adriana 
;
_cod_original_cell_volume 1617.3(8)
_cod_database_code 2207944
_cod_database_fobs_code 2207944

loop_
_symmetry_equiv_pos_as_xyz
'x, y, z'
'-x, -y, -z'

loop_
_atom_site_label
_atom_site_fract_x
_atom_site_fract_y
_atom_site_fract_z
_atom_site_U_iso_or_equiv
_atom_site_adp_type
_atom_site_calc_flag
_atom_site_refinement_flags
_atom_site_occupancy
_atom_site_disorder_assembly
_atom_site_disorder_group
_atom_site_type_symbol
Mn1 0.21393(8) 0.26715(4) 0.25808(4) 0.0538(2) Uani d . 1 . . Mn
O1 0.4247(4) 0.3438(2) 0.2083(2) 0.0640(10) Uani d . 1 . . O
O2 0.5954(4) 0.2380(2) 0.1689(3) 0.0810(10) Uani d . 1 . . O
O3 0.6852(5) 0.6298(3) 0.0817(3) 0.0990(10) Uani d D 1 . . O
O1w 0.3542(4) 0.1530(2) 0.2520(2) 0.0800(10) Uani d . 1 . . O
O2w 0.3080(10) 0.0358(6) 0.3592(7) 0.234(4) Uani d U 1 . . O
O3w 0.205(2) -0.1812(7) 0.2507(7) 0.320(6) Uani d U 1 . . O
O4w 0.475(2) 0.8770(10) 0.4501(13) 0.416(9) Uani d U 1 . . O
O5w 0.955(2) 0.8805(5) 0.4553(5) 0.277(5) Uani d U 1 . . O
N1 0.2696(4) 0.3477(2) 0.4129(2) 0.0550(10) Uani d . 1 . . N
N2 0.1274(4) 0.4158(2) 0.2958(2) 0.0560(10) Uani d . 1 . . N
N3 0.0654(5) 0.1943(3) 0.1147(2) 0.0580(10) Uani d . 1 . . N
N4 -0.0254(4) 0.1465(2) 0.2644(2) 0.0570(10) Uani d . 1 . . N
C1 0.2428(5) 0.4446(3) 0.4472(3) 0.0530(10) Uani d . 1 . . C
C2 0.3350(6) 0.3139(4) 0.4708(3) 0.0680(10) Uani d . 1 . . C
C3 0.3758(7) 0.3702(4) 0.5639(3) 0.0760(10) Uani d . 1 . . C
C4 0.3512(6) 0.4674(4) 0.5990(3) 0.0790(10) Uani d . 1 . . C
C5 0.2840(6) 0.5086(3) 0.5410(3) 0.0640(10) Uani d . 1 . . C
C6 0.2574(7) 0.6111(4) 0.5708(4) 0.084(2) Uani d . 1 . . C
C7 0.1912(7) 0.6463(4) 0.5130(4) 0.088(2) Uani d . 1 . . C
C8 0.1463(6) 0.5823(3) 0.4170(3) 0.0660(10) Uani d . 1 . . C
C9 0.0740(7) 0.6142(4) 0.3535(5) 0.088(2) Uani d . 1 . . C
C10 0.0310(7) 0.5484(4) 0.2643(4) 0.087(2) Uani d . 1 . . C
C11 0.0590(6) 0.4493(4) 0.2388(4) 0.0730(10) Uani d . 1 . . C
C12 0.1712(5) 0.4819(3) 0.3851(3) 0.0540(10) Uani d . 1 . . C
C13 -0.0780(5) 0.1140(3) 0.1040(3) 0.0550(10) Uani d . 1 . . C
C14 0.1087(6) 0.2173(4) 0.0425(3) 0.0650(10) Uani d . 1 . . C
C15 0.0170(7) 0.1645(4) -0.0452(3) 0.0780(10) Uani d . 1 . . C
C16 -0.1242(7) 0.0822(4) -0.0564(3) 0.077(2) Uani d . 1 . . C
C17 -0.1768(6) 0.0546(3) 0.0178(3) 0.0660(10) Uani d . 1 . . C
C18 -0.3233(7) -0.0297(4) 0.0110(4) 0.078(2) Uani d . 1 . . C
C19 -0.3704(6) -0.0509(3) 0.0859(4) 0.082(2) Uani d . 1 . . C
C20 -0.2751(6) 0.0072(3) 0.1735(4) 0.0640(10) Uani d . 1 . . C
C21 -0.3172(7) -0.0124(4) 0.2525(5) 0.085(2) Uani d . 1 . . C
C22 -0.2159(7) 0.0434(4) 0.3339(4) 0.085(2) Uani d . 1 . . C
C23 -0.0684(6) 0.1230(3) 0.3374(4) 0.0700(10) Uani d . 1 . . C
C24 -0.1269(5) 0.0896(3) 0.1828(3) 0.0550(10) Uani d . 1 . . C
C25 0.5460(5) 0.3131(3) 0.1665(3) 0.0570(10) Uani d . 1 . . C
C26 0.6300(5) 0.3742(3) 0.1093(3) 0.0590(10) Uani d . 1 A . C
C27 0.6149(6) 0.4746(3) 0.1244(3) 0.0620(10) Uani d . 1 . . C
C28 0.6913(6) 0.5293(4) 0.0725(4) 0.0750(10) Uani d . 1 A . C
C29 0.7789(7) 0.4819(5) 0.0015(5) 0.096(2) Uani d . 1 . . C
C30 0.7941(7) 0.3834(5) -0.0131(4) 0.097(2) Uani d . 1 A . C
C31 0.7216(6) 0.3294(4) 0.0402(3) 0.0710(10) Uani d . 1 . . C
O4' 0.9270(10) 0.7319(7) 0.2157(8) 0.088(3) Uani d PDU 0.440(10) A 1 O
O5' 0.730(2) 0.7828(9) 0.3093(9) 0.101(5) Uani d PDU 0.440(10) A 1 O
C32' 0.616(2) 0.686(2) 0.1570(10) 0.075(8) Uani d PDU 0.440(10) A 1 C
C33' 0.776(2) 0.7380(10) 0.2316(9) 0.073(5) Uani d PDU 0.440(10) A 1 C
O4 0.523(2) 0.7644(7) 0.3035(7) 0.150(6) Uani d PDU 0.560(10) A 2 O
O5 0.794(3) 0.7410(10) 0.2770(10) 0.144(8) Uani d PDU 0.560(10) A 2 O
C32 0.593(3) 0.682(2) 0.1480(10) 0.130(10) Uani d PDU 0.560(10) A 2 C
C33 0.640(2) 0.7360(10) 0.2540(10) 0.111(5) Uani d PDU 0.560(10) A 2 C
H1w1 0.3510 0.1414 0.3017 0.096 Uiso d . 1 . . H
H1w2 0.4575 0.1769 0.2443 0.096 Uiso d . 1 . . H
H2w1 0.3104 -0.0097 0.3046 0.281 Uiso d . 1 . . H
H2w2 0.3686 0.0239 0.3975 0.281 Uiso d . 1 . . H
H3w1 0.1271 -0.1747 0.2136 0.383 Uiso d . 1 . . H
H3w2 0.1685 -0.2483 0.2417 0.383 Uiso d . 1 . . H
H4w1 0.5343 0.8442 0.4098 0.499 Uiso d . 1 . . H
H4w2 0.3753 0.8281 0.4397 0.499 Uiso d . 1 . . H
H5w1 0.9031 0.8533 0.4004 0.332 Uiso d . 1 . . H
H5w2 0.8912 0.9198 0.4886 0.332 Uiso d . 1 . . H
H2 0.3548 0.2481 0.4473 0.082 Uiso calc R 1 . . H
H3 0.4192 0.3420 0.6019 0.092 Uiso calc R 1 . . H
H4 0.3788 0.5067 0.6615 0.095 Uiso calc R 1 . . H
H6 0.2872 0.6546 0.6322 0.101 Uiso calc R 1 . . H
H7 0.1739 0.7128 0.5351 0.106 Uiso calc R 1 . . H
H9 0.0554 0.6804 0.3724 0.105 Uiso calc R 1 . . H
H10 -0.0159 0.5689 0.2213 0.104 Uiso calc R 1 . . H
H11 0.0276 0.4041 0.1779 0.088 Uiso calc R 1 . . H
H14 0.2064 0.2721 0.0499 0.078 Uiso calc R 1 . . H
H15 0.0510 0.1847 -0.0942 0.093 Uiso calc R 1 . . H
H16 -0.1857 0.0444 -0.1142 0.093 Uiso calc R 1 . . H
H18 -0.3870 -0.0705 -0.0458 0.094 Uiso calc R 1 . . H
H19 -0.4682 -0.1051 0.0800 0.098 Uiso calc R 1 . . H
H21 -0.4161 -0.0644 0.2497 0.101 Uiso calc R 1 . . H
H22 -0.2438 0.0290 0.3863 0.102 Uiso calc R 1 . . H
H23 0.0015 0.1605 0.3928 0.084 Uiso calc R 1 . . H
H27 0.5521 0.5046 0.1704 0.075 Uiso calc R 1 A . H
H29 0.8273 0.5174 -0.0360 0.115 Uiso calc R 1 A . H
H30 0.8545 0.3528 -0.0600 0.116 Uiso calc R 1 . . H
H31 0.7338 0.2628 0.0302 0.085 Uiso calc R 1 A . H
H32c 0.5257 0.6392 0.1752 0.090 Uiso calc PR 0.440(10) A 1 H
H32d 0.5720 0.7380 0.1453 0.090 Uiso calc PR 0.440(10) A 1 H
H32a 0.4820 0.6309 0.1387 0.158 Uiso calc PR 0.560(10) A 2 H
H32b 0.5722 0.7358 0.1278 0.158 Uiso calc PR 0.560(10) A 2 H

loop_
_atom_site_aniso_label
_atom_site_aniso_U_11
_atom_site_aniso_U_22
_atom_site_aniso_U_33
_atom_site_aniso_U_12
_atom_site_aniso_U_13
_atom_site_aniso_U_23
Mn1 0.0600(4) 0.0459(3) 0.0471(4) 0.0116(3) -0.0045(3) 0.0095(3)
O1 0.066(2) 0.052(2) 0.070(2) 0.0190(10) 0.0134(16) 0.0160(10)
O2 0.086(2) 0.067(2) 0.099(3) 0.034(2) 0.017(2) 0.033(2)
O3 0.101(3) 0.084(3) 0.120(4) 0.010(2) -0.007(3) 0.057(3)
O1w 0.091(2) 0.072(2) 0.086(2) 0.034(2) 0.007(2) 0.032(2)
O2w 0.221(7) 0.195(6) 0.400(10) 0.116(6) 0.100(8) 0.202(8)
O3w 0.54(2) 0.209(8) 0.280(10) 0.130(10) 0.110(10) 0.144(8)
O4w 0.47(2) 0.39(2) 0.57(2) 0.17(2) 0.16(2) 0.35(2)
O5w 0.440(10) 0.169(6) 0.157(6) -0.015(7) -0.149(7) 0.059(5)
N1 0.056(2) 0.046(2) 0.053(2) 0.002(2) -0.006(2) 0.015(2)
N2 0.055(2) 0.056(2) 0.053(2) 0.013(2) -0.003(2) 0.016(2)
N3 0.063(2) 0.055(2) 0.052(2) 0.019(2) 0.001(2) 0.014(2)
N4 0.064(2) 0.047(2) 0.054(2) 0.014(2) -0.001(2) 0.013(2)
C1 0.047(2) 0.048(2) 0.051(2) 0.001(2) 0.006(2) 0.011(2)
C2 0.075(3) 0.062(3) 0.060(3) 0.001(2) -0.007(2) 0.026(2)
C3 0.083(4) 0.081(3) 0.060(3) -0.002(3) -0.009(3) 0.037(3)
C4 0.075(3) 0.089(4) 0.048(3) -0.004(3) -0.002(2) 0.014(3)
C5 0.059(3) 0.061(3) 0.051(3) 0.001(2) 0.005(2) 0.006(2)
C6 0.081(4) 0.071(3) 0.064(3) 0.008(3) 0.006(3) -0.010(3)
C7 0.081(4) 0.055(3) 0.098(4) 0.020(3) 0.007(3) -0.010(3)
C8 0.051(3) 0.052(2) 0.085(3) 0.014(2) 0.006(2) 0.014(2)
C9 0.069(3) 0.060(3) 0.126(5) 0.024(3) 0.001(3) 0.021(3)
C10 0.078(4) 0.077(3) 0.118(5) 0.030(3) -0.007(3) 0.046(3)
C11 0.074(3) 0.076(3) 0.071(3) 0.025(2) -0.006(3) 0.027(3)
C12 0.045(2) 0.047(2) 0.061(3) 0.009(2) 0.006(2) 0.014(2)
C13 0.061(3) 0.047(2) 0.055(3) 0.028(2) -0.001(2) 0.007(2)
C14 0.069(3) 0.071(3) 0.056(3) 0.025(2) 0.004(2) 0.020(2)
C15 0.096(4) 0.092(4) 0.051(3) 0.045(3) 0.003(3) 0.020(3)
C16 0.089(4) 0.082(3) 0.053(3) 0.047(3) -0.015(3) 0.002(3)
C17 0.069(3) 0.053(2) 0.065(3) 0.033(2) -0.014(2) 0.000(2)
C18 0.079(4) 0.055(3) 0.084(4) 0.026(3) -0.027(3) 0.002(3)
C19 0.064(3) 0.046(2) 0.115(5) 0.011(2) -0.025(3) 0.010(3)
C20 0.059(3) 0.044(2) 0.088(4) 0.017(2) -0.001(3) 0.020(2)
C21 0.074(3) 0.056(3) 0.119(5) 0.010(2) 0.004(3) 0.032(3)
C22 0.097(4) 0.073(3) 0.095(4) 0.017(3) 0.021(3) 0.046(3)
C23 0.083(3) 0.061(3) 0.067(3) 0.018(2) 0.007(3) 0.024(2)
C24 0.055(2) 0.040(2) 0.067(3) 0.020(2) -0.001(2) 0.011(2)
C25 0.056(3) 0.047(2) 0.055(3) 0.009(2) -0.008(2) 0.006(2)
C26 0.044(2) 0.057(2) 0.063(3) 0.011(2) -0.008(2) 0.010(2)
C27 0.055(3) 0.062(2) 0.063(3) 0.013(2) -0.005(2) 0.020(2)
C28 0.059(3) 0.078(3) 0.087(4) 0.006(2) -0.007(3) 0.041(3)
C29 0.072(4) 0.128(5) 0.102(5) 0.020(3) 0.019(3) 0.064(4)
C30 0.080(4) 0.120(5) 0.096(4) 0.038(4) 0.030(3) 0.037(4)
C31 0.059(3) 0.076(3) 0.075(3) 0.021(2) 0.007(3) 0.021(3)
O4' 0.067(6) 0.099(6) 0.101(8) 0.023(5) -0.007(5) 0.042(5)
O5' 0.120(10) 0.079(8) 0.090(10) 0.002(7) -0.017(8) 0.043(7)
C32' 0.090(10) 0.050(10) 0.09(2) 0.025(9) 0.010(10) 0.030(10)
C33' 0.090(10) 0.051(7) 0.090(10) 0.006(7) -0.016(10) 0.043(9)
O4 0.25(2) 0.098(6) 0.095(7) 0.021(7) -0.012(8) 0.050(5)
O5 0.20(2) 0.080(7) 0.130(10) 0.017(8) -0.070(10) 0.033(8)
C32 0.20(2) 0.09(2) 0.11(2) 0.048(15) -0.050(10) 0.030(10)
C33 0.16(2) 0.072(8) 0.110(10) 0.010(10) -0.010(10) 0.060(9)

loop_
_atom_type_symbol
_atom_type_description
_atom_type_scat_dispersion_real
_atom_type_scat_dispersion_imag
_atom_type_scat_source
C C 0.0033 0.0016 'International Tables Vol C Tables 4.2.6.8 and 6.1.1.4'
H H 0.0000 0.0000 'International Tables Vol C Tables 4.2.6.8 and 6.1.1.4'
N N 0.0061 0.0033 'International Tables Vol C Tables 4.2.6.8 and 6.1.1.4'
O O 0.0106 0.0060 'International Tables Vol C Tables 4.2.6.8 and 6.1.1.4'
Mn Mn 0.3368 0.7283 'International Tables Vol C Tables 4.2.6.8 and 6.1.1.4'

loop_
_geom_angle_atom_site_label_1
_geom_angle_atom_site_label_2
_geom_angle_atom_site_label_3
_geom_angle
_geom_angle_publ_flag
O1 Mn1 O1w 86.50(10) yes
O1 Mn1 N1 104.30(10) yes
O1 Mn1 N2 87.40(10) yes
O1 Mn1 N3 90.40(10) yes
O1 Mn1 N4 161.30(10) yes
O1w Mn1 N1 93.90(10) yes
O1w Mn1 N2 164.10(10) yes
O1w Mn1 N3 101.10(10) yes
O1w Mn1 N4 87.50(10) yes
N1 Mn1 N2 73.40(10) yes
N1 Mn1 N3 159.70(10) yes
N1 Mn1 N4 93.80(10) yes
N2 Mn1 N3 93.70(10) yes
N2 Mn1 N4 102.60(10) yes
N3 Mn1 N4 73.50(10) yes
C25 O1 Mn1 132.5(3) no
C32' O3 C28 118.0(13) no
C28 O3 C32 119.7(16) no
C2 N1 C1 117.8(4) no
C2 N1 Mn1 127.2(3) no
C1 N1 Mn1 114.8(3) no
C11 N2 C12 117.7(4) no
C11 N2 Mn1 126.8(3) no
C12 N2 Mn1 115.0(3) no
C14 N3 C13 118.2(4) no
C14 N3 Mn1 127.1(3) no
C13 N3 Mn1 114.6(3) no
C23 N4 C24 118.5(4) no
C23 N4 Mn1 126.2(3) no
C24 N4 Mn1 115.2(3) no
N1 C1 C5 122.0(4) no
N1 C1 C12 118.3(3) no
C5 C1 C12 119.7(4) no
N1 C2 C3 124.2(5) no
C4 C3 C2 118.6(5) no
C3 C4 C5 120.1(4) no
C4 C5 C1 117.2(4) no
C4 C5 C6 124.4(5) no
C1 C5 C6 118.3(5) no
C7 C6 C5 122.1(5) no
C6 C7 C8 120.8(5) no
C12 C8 C9 117.8(4) no
C12 C8 C7 118.8(5) no
C9 C8 C7 123.4(5) no
C10 C9 C8 120.0(5) no
C9 C10 C11 118.2(5) no
C9 C10 H10 120.9 no
C11 C10 H10 120.9 no
N2 C11 C10 124.1(5) no
N2 C12 C8 122.2(4) no
N2 C12 C1 117.6(3) no
C8 C12 C1 120.2(4) no
N3 C13 C17 121.9(4) no
N3 C13 C24 118.3(4) no
C17 C13 C24 119.8(4) no
N3 C14 C15 124.1(5) no
C16 C15 C14 117.7(5) no
C15 C16 C17 120.7(4) no
C16 C17 C13 117.4(5) no
C16 C17 C18 123.5(5) no
C13 C17 C18 119.1(5) no
C19 C18 C17 120.7(5) no
C18 C19 C20 121.8(5) no
C21 C20 C24 116.8(4) no
C21 C20 C19 123.9(5) no
C24 C20 C19 119.3(5) no
C22 C21 C20 121.1(5) no
C21 C22 C23 118.8(5) no
N4 C23 C22 122.3(5) no
N4 C24 C20 122.5(4) no
N4 C24 C13 118.2(4) no
C20 C24 C13 119.3(4) no
O2 C25 O1 124.9(4) no
O2 C25 C26 119.5(4) no
O1 C25 C26 115.5(4) no
C31 C26 C27 119.5(5) no
C31 C26 C25 119.6(4) no
C27 C26 C25 120.9(4) no
C28 C27 C26 120.5(5) no
C27 C28 O3 125.4(5) no
C27 C28 C29 119.2(5) no
O3 C28 C29 115.3(5) no
C30 C29 C28 120.2(6) no
C31 C30 C29 120.9(5) no
C30 C31 C26 119.7(5) no
O3 C32' C33' 101.5(9) no
O4' C33' O5' 126.2(15) no
O4' C33' C32' 124.3(10) no
O5' C33' C32' 109.5(12) no
O3 C32 C33 129.3(15) no
O5 C33 O4 131.3(19) no
O5 C33 C32 110.1(17) no
O4 C33 C32 118.5(11) no
Mn1 O1w H1w1 109.5 no
Mn1 O1w H1w2 109.4 no
H1w1 O1w H1w2 109.8 no
H2w1 O2w H2w2 107.4 no
H3w1 O3w H3w2 101.4 no
H4w1 O4w H4w2 102.3 no
H5w1 O5w H5w2 105.0 no
N1 C2 H2 117.9 no
C3 C2 H2 117.9 no
C4 C3 H3 120.7 no
C2 C3 H3 120.7 no
C3 C4 H4 119.9 no
C5 C4 H4 119.9 no
C7 C6 H6 118.9 no
C5 C6 H6 118.9 no
C6 C7 H7 119.6 no
C8 C7 H7 119.6 no
C10 C9 H9 120.0 no
C8 C9 H9 120.0 no
N2 C11 H11 118.0 no
C10 C11 H11 118.0 no
N3 C14 H14 117.9 no
C15 C14 H14 117.9 no
C16 C15 H15 121.1 no
C14 C15 H15 121.1 no
C15 C16 H16 119.7 no
C17 C16 H16 119.7 no
C19 C18 H18 119.6 no
C17 C18 H18 119.6 no
C18 C19 H19 119.1 no
C20 C19 H19 119.1 no
C22 C21 H21 119.5 no
C20 C21 H21 119.5 no
C21 C22 H22 120.6 no
C23 C22 H22 120.6 no
N4 C23 H23 118.8 no
C22 C23 H23 118.8 no
C28 C27 H27 119.7 no
C26 C27 H27 119.7 no
C30 C29 H29 119.9 no
C28 C29 H29 119.9 no
C31 C30 H30 119.6 no
C29 C30 H30 119.6 no
C30 C31 H31 120.2 no
C26 C31 H31 120.2 no
O3 C32' H32c 111.5 no
C33' C32' H32c 111.5 no
O3 C32' H32d 111.5 no
C33' C32' H32d 111.5 no
H32c C32' H32d 109.3 no
O3 C32 H32a 105.0 no
C33 C32 H32a 105.0 no
O3 C32 H32b 105.0 no
C33 C32 H32b 105.0 no
H32a C32 H32b 105.8 no

loop_
_geom_bond_atom_site_label_1
_geom_bond_atom_site_label_2
_geom_bond_distance
_geom_bond_publ_flag
Mn1 O1 2.099(3) yes
Mn1 O1w 2.177(3) yes
Mn1 N1 2.268(3) yes
Mn1 N2 2.269(3) yes
Mn1 N3 2.284(4) yes
Mn1 N4 2.267(4) yes
O1 C25 1.276(5) no
O2 C25 1.239(5) no
O3 C32' 1.387(10) no
O3 C28 1.391(6) no
O3 C32 1.391(10) no
N1 C2 1.322(5) no
N1 C1 1.360(5) no
N2 C11 1.320(5) no
N2 C12 1.362(5) no
N3 C14 1.311(6) no
N3 C13 1.364(5) no
N4 C23 1.326(6) no
N4 C24 1.367(5) no
C1 C5 1.410(6) no
C1 C12 1.434(6) no
C2 C3 1.381(7) no
C3 C4 1.358(7) no
C4 C5 1.406(7) no
C5 C6 1.433(7) no
C6 C7 1.338(8) no
C7 C8 1.439(7) no
C8 C12 1.400(6) no
C8 C9 1.402(7) no
C9 C10 1.359(8) no
C10 C11 1.396(7) no
C13 C17 1.414(6) no
C13 C24 1.428(6) no
C14 C15 1.401(6) no
C15 C16 1.368(7) no
C16 C17 1.391(7) no
C17 C18 1.427(7) no
C18 C19 1.346(8) no
C19 C20 1.417(7) no
C20 C21 1.389(7) no
C20 C24 1.411(6) no
C21 C22 1.363(8) no
C22 C23 1.406(7) no
C25 C26 1.507(6) no
C26 C31 1.382(6) no
C26 C27 1.393(6) no
C27 C28 1.363(7) no
C28 C29 1.391(8) no
C29 C30 1.368(8) no
C30 C31 1.364(8) no
O4' C33' 1.273(11) no
O5' C33' 1.273(10) no
C32' C33' 1.565(15) no
O4 C33 1.283(10) no
O5 C33 1.277(10) no
C32 C33 1.570(14) no
O1w H1w1 0.85 no
O1w H1w2 0.85 no
O2w H2w1 0.88 no
O2w H2w2 0.86 no
O3w H3w1 0.90 no
O3w H3w2 0.88 no
O4w H4w1 0.87 no
O4w H4w2 0.89 no
O5w H5w1 0.86 no
O5w H5w2 0.90 no
C2 H2 0.93 no
C3 H3 0.93 no
C4 H4 0.93 no
C6 H6 0.93 no
C7 H7 0.93 no
C9 H9 0.93 no
C10 H10 0.93 no
C11 H11 0.93 no
C14 H14 0.93 no
C15 H15 0.93 no
C16 H16 0.93 no
C18 H18 0.93 no
C19 H19 0.93 no
C21 H21 0.93 no
C22 H22 0.93 no
C23 H23 0.93 no
C27 H27 0.93 no
C29 H29 0.93 no
C30 H30 0.93 no
C31 H31 0.93 no
C32' H32c 0.97 no
C32' H32d 0.97 no
C32 H32a 0.97 no
C32 H32b 0.97 no

loop_
_geom_hbond_atom_site_label_D
_geom_hbond_atom_site_label_H
_geom_hbond_atom_site_label_A
_geom_hbond_site_symmetry_A
_geom_hbond_distance_DH
_geom_hbond_distance_HA
_geom_hbond_distance_DA
_geom_hbond_angle_DHA
_geom_hbond_publ_flag
O1w H1w1 O2w . 0.85 1.96 2.712(7) 147 yes
O1w H1w2 O2 . 0.85 1.91 2.638(5) 143 yes
O2w H2w1 O3w . 0.88 2.19 2.830(10) 129 yes
O3w H3w1 O4' 1_445 0.90 1.82 2.23(2) 105 yes
O4w H4w1 O4 . 0.87 1.64 2.39(2) 144 yes
O5w H5w1 O5' . 0.86 1.80 2.62(2) 159 yes

loop_
_geom_torsion_atom_site_label_1
_geom_torsion_atom_site_label_2
_geom_torsion_atom_site_label_3
_geom_torsion_atom_site_label_4
_geom_torsion
_geom_torsion_publ_flag
O1w Mn1 O1 C25 19.5(4) no
N4 Mn1 O1 C25 -52.0(6) no
N1 Mn1 O1 C25 112.6(4) no
N2 Mn1 O1 C25 -175.3(4) no
N3 Mn1 O1 C25 -81.6(4) no
O1 Mn1 N1 C2 -99.0(4) no
O1w Mn1 N1 C2 -11.6(4) no
N4 Mn1 N1 C2 76.1(4) no
N2 Mn1 N1 C2 178.2(4) no
N3 Mn1 N1 C2 126.1(4) no
O1 Mn1 N1 C1 76.1(3) no
O1w Mn1 N1 C1 163.5(3) no
N4 Mn1 N1 C1 -108.8(3) no
N2 Mn1 N1 C1 -6.7(3) no
N3 Mn1 N1 C1 -58.9(5) no
O1 Mn1 N2 C11 73.9(4) no
O1w Mn1 N2 C11 141.5(5) no
N4 Mn1 N2 C11 -90.2(4) no
N1 Mn1 N2 C11 179.6(4) no
N3 Mn1 N2 C11 -16.3(4) no
O1 Mn1 N2 C12 -97.5(3) no
O1w Mn1 N2 C12 -29.9(6) no
N4 Mn1 N2 C12 98.4(3) no
N1 Mn1 N2 C12 8.2(3) no
N3 Mn1 N2 C12 172.3(3) no
O1 Mn1 N3 C14 -9.7(3) no
O1w Mn1 N3 C14 -96.2(3) no
N4 Mn1 N3 C14 179.8(4) no
N1 Mn1 N3 C14 127.0(4) no
N2 Mn1 N3 C14 77.7(3) no
O1 Mn1 N3 C13 166.1(3) no
O1w Mn1 N3 C13 79.6(3) no
N4 Mn1 N3 C13 -4.4(2) no
N1 Mn1 N3 C13 -57.2(5) no
N2 Mn1 N3 C13 -106.4(3) no
O1 Mn1 N4 C23 148.4(4) no
O1w Mn1 N4 C23 77.1(3) no
N1 Mn1 N4 C23 -16.6(3) no
N2 Mn1 N4 C23 -90.5(3) no
N3 Mn1 N4 C23 179.4(4) no
O1 Mn1 N4 C24 -27.4(5) no
O1w Mn1 N4 C24 -98.7(3) no
N1 Mn1 N4 C24 167.6(3) no
N2 Mn1 N4 C24 93.8(3) no
N3 Mn1 N4 C24 3.7(2) no
C2 N1 C1 C5 0.6(6) no
Mn1 N1 C1 C5 -174.9(3) no
C2 N1 C1 C12 -179.7(4) no
Mn1 N1 C1 C12 4.7(4) no
C1 N1 C2 C3 0.8(7) no
Mn1 N1 C2 C3 175.8(4) no
N1 C2 C3 C4 -1.4(8) no
C2 C3 C4 C5 0.6(7) no
C3 C4 C5 C1 0.7(7) no
C3 C4 C5 C6 -178.3(5) no
N1 C1 C5 C4 -1.3(6) no
C12 C1 C5 C4 179.0(4) no
N1 C1 C5 C6 177.7(4) no
C12 C1 C5 C6 -2.0(6) no
C4 C5 C6 C7 -179.2(5) no
C1 C5 C6 C7 1.8(8) no
C5 C6 C7 C8 -1.2(9) no
C6 C7 C8 C12 0.8(8) no
C6 C7 C8 C9 179.0(5) no
C12 C8 C9 C10 -0.2(8) no
C7 C8 C9 C10 -178.4(5) no
C8 C9 C10 C11 0.7(8) no
C12 N2 C11 C10 0.8(7) no
Mn1 N2 C11 C10 -170.4(4) no
C9 C10 C11 N2 -1.1(8) no
C11 N2 C12 C8 -0.2(6) no
Mn1 N2 C12 C8 172.1(3) no
C11 N2 C12 C1 179.0(4) no
Mn1 N2 C12 C1 -8.8(5) no
C9 C8 C12 N2 -0.1(7) no
C7 C8 C12 N2 178.2(4) no
C9 C8 C12 C1 -179.3(4) no
C7 C8 C12 C1 -1.0(6) no
N1 C1 C12 N2 2.8(6) no
C5 C1 C12 N2 -177.6(4) no
N1 C1 C12 C8 -178.1(4) no
C5 C1 C12 C8 1.6(6) no
C14 N3 C13 C17 1.5(5) no
Mn1 N3 C13 C17 -174.7(3) no
C14 N3 C13 C24 -179.2(3) no
Mn1 N3 C13 C24 4.6(4) no
C13 N3 C14 C15 -0.1(6) no
Mn1 N3 C14 C15 175.6(3) no
N3 C14 C15 C16 -1.6(7) no
C14 C15 C16 C17 1.9(7) no
C15 C16 C17 C13 -0.6(6) no
C15 C16 C17 C18 179.6(4) no
N3 C13 C17 C16 -1.2(6) no
C24 C13 C17 C16 179.5(3) no
N3 C13 C17 C18 178.7(3) no
C24 C13 C17 C18 -0.6(5) no
C16 C17 C18 C19 -178.2(4) no
C13 C17 C18 C19 1.9(6) no
C17 C18 C19 C20 -1.7(7) no
C18 C19 C20 C21 -179.2(4) no
C18 C19 C20 C24 0.1(6) no
C24 C20 C21 C22 -2.2(7) no
C19 C20 C21 C22 177.1(4) no
C20 C21 C22 C23 1.1(8) no
C24 N4 C23 C22 -1.3(6) no
Mn1 N4 C23 C22 -176.9(3) no
C21 C22 C23 N4 0.7(7) no
C23 N4 C24 C20 0.1(5) no
Mn1 N4 C24 C20 176.2(3) no
C23 N4 C24 C13 -178.8(3) no
Mn1 N4 C24 C13 -2.7(4) no
C21 C20 C24 N4 1.6(6) no
C19 C20 C24 N4 -177.7(4) no
C21 C20 C24 C13 -179.5(4) no
C19 C20 C24 C13 1.2(5) no
N3 C13 C24 N4 -1.3(5) no
C17 C13 C24 N4 178.0(3) no
N3 C13 C24 C20 179.7(3) no
C17 C13 C24 C20 -0.9(5) no
Mn1 O1 C25 O2 -22.8(6) no
Mn1 O1 C25 C26 156.2(3) no
O2 C25 C26 C31 19.3(6) no
O1 C25 C26 C31 -159.6(4) no
O2 C25 C26 C27 -161.5(4) no
O1 C25 C26 C27 19.6(5) no
C31 C26 C27 C28 -0.8(6) no
C25 C26 C27 C28 180.0(4) no
C26 C27 C28 O3 -179.7(4) no
C26 C27 C28 C29 2.6(7) no
C32' O3 C28 C27 9.2(10) no
C32 O3 C28 C27 -1.1(12) no
C32' O3 C28 C29 -173.1(9) no
C32 O3 C28 C29 176.6(11) no
C27 C28 C29 C30 -2.8(8) no
O3 C28 C29 C30 179.4(5) no
C28 C29 C30 C31 1.1(9) no
C29 C30 C31 C26 0.7(8) no
C27 C26 C31 C30 -0.9(7) no
C25 C26 C31 C30 178.3(5) no
C28 O3 C32' C33' 86.1(16) no
C32 O3 C32' C33' -171(18) no
O3 C32' C33' O4' 5(3) no
O3 C32' C33' O5' -172.4(15) no
C32' O3 C32 C33 -6(14) no
C28 O3 C32 C33 75(3) no
O3 C32 C33 O5 10(4) no
O3 C32 C33 O4 -169(2) no
